data_7111507
loop_
_publ_author_name
'Hitchcock, Peter B.'
'Lappert, Michael F.'
'Protchenko, Andrey V.'

_publ_section_title
;
 Facile formation of a homoleptic Ce(iv) amide via aerobic oxidation
;
_journal_issue 33
_journal_name_full 'Chemical Communications'
_journal_page_first 3546
_journal_page_last 3548
_journal_paper_doi 10.1039/b607429d
_journal_year 2006
_chemical_compound_source 'synthesis as described'
_chemical_formula_moiety 'C52 H96 Ce Li N4 O'
_chemical_formula_sum 'C52 H96 Ce Li N4 O'
_chemical_formula_weight 940.39
_chemical_name_systematic
;
?
;
_space_group_IT_number 14
_symmetry_cell_setting monoclinic
_symmetry_Int_Tables_number 14
_symmetry_space_group_name_Hall '-P 2yn'
_symmetry_space_group_name_H-M 'P 1 21/n 1'
_atom_sites_solution_hydrogens geom
_atom_sites_solution_primary direct
_atom_sites_solution_secondary difmap
_audit_conform_dict_location ftp://ftp.iucr.org/pub/cif_core.dic
_audit_conform_dict_name cif_core.dic
_audit_conform_dict_version 2.2
_audit_creation_date 2004-12-03T16:59:13-00:00
_audit_creation_method 'WinGX routine CIF_UPDATE'
_cell_angle_alpha 90
_cell_angle_beta 96.822(1)
_cell_angle_gamma 90
_cell_formula_units_Z 4
_cell_length_a 15.1681(3)
_cell_length_b 19.1024(4)
_cell_length_c 18.1727(3)
_cell_measurement_reflns_used 27157
_cell_measurement_temperature 173(2)
_cell_measurement_theta_max 26.022
_cell_measurement_theta_min 3.395
_cell_measurement_wavelength 0.71073
_cell_volume 5228.21(17)
_computing_cell_refinement 'HKL Scalepack (Otwinowski & Minor 1997)'
_computing_data_collection 'Collect (Nonius BV, 1997-2000)'
_computing_data_reduction 'HKL Denzo and Scalepack (Otwinowski & Minor 1997)'
_computing_molecular_graphics 'Ortep-3 for Windows (Farrugia, 1997)'
_computing_publication_material 'WinGX publication routines (Farrugia, 1999)'
_computing_structure_refinement 'SHELXL-97 (Sheldrick, 1997)'
_computing_structure_solution 'SHELXS-97 (Sheldrick, 1997)'
_diffrn_ambient_temperature 173(2)
_diffrn_detector 'CCD plate'
_diffrn_measured_fraction_theta_full 0.998
_diffrn_measured_fraction_theta_max 0.998
_diffrn_measurement_device '95mm CCD camera on \k-goniostat'
_diffrn_measurement_device_type KappaCCD
_diffrn_measurement_method 'CCD rotation images, thick slices'
_diffrn_orient_matrix_type 'by Nonius Collect from scalepack cell'
_diffrn_orient_matrix_UB_11 0.47118E-1
_diffrn_orient_matrix_UB_12 -0.36738E-1
_diffrn_orient_matrix_UB_13 0.81177E-2
_diffrn_orient_matrix_UB_21 0.222733E-1
_diffrn_orient_matrix_UB_22 0.135247E-1
_diffrn_orient_matrix_UB_23 -0.476435E-1
_diffrn_orient_matrix_UB_31 0.411396E-1
_diffrn_orient_matrix_UB_32 0.347544E-1
_diffrn_orient_matrix_UB_33 0.271214E-1
_diffrn_radiation_monochromator graphite
_diffrn_radiation_probe x-ray
_diffrn_radiation_type MoK\a
_diffrn_radiation_wavelength 0.71073
_diffrn_reflns_av_R_equivalents 0.0781
_diffrn_reflns_av_unetI/netI 0.0561
_diffrn_reflns_limit_h_max 18
_diffrn_reflns_limit_h_min -18
_diffrn_reflns_limit_k_max 23
_diffrn_reflns_limit_k_min -23
_diffrn_reflns_limit_l_max 22
_diffrn_reflns_limit_l_min -22
_diffrn_reflns_number 60421
_diffrn_reflns_theta_full 26.02
_diffrn_reflns_theta_max 26.02
_diffrn_reflns_theta_min 3.45
_diffrn_source 'Enraf Nonius FR590'
_exptl_absorpt_coefficient_mu 0.908
_exptl_absorpt_correction_T_max 0.8404
_exptl_absorpt_correction_T_min 0.7542
_exptl_absorpt_correction_type multi-scan
_exptl_absorpt_process_details
;
[c.f. r.h. blessing, acta cryst. (1995), a51, 33-38]
;
_exptl_crystal_colour pink
_exptl_crystal_density_diffrn 1.195
_exptl_crystal_density_method 'not measured'
_exptl_crystal_description prism
_exptl_crystal_F_000 2020
_exptl_crystal_size_max 0.25
_exptl_crystal_size_mid 0.25
_exptl_crystal_size_min 0.2
_refine_diff_density_max 0.392
_refine_diff_density_min -0.434
_refine_diff_density_rms 0.079
_refine_ls_extinction_method none
_refine_ls_goodness_of_fit_ref 0.997
_refine_ls_hydrogen_treatment constr
_refine_ls_matrix_type full
_refine_ls_number_parameters 532
_refine_ls_number_reflns 10277
_refine_ls_number_restraints 0
_refine_ls_restrained_S_all 0.997
_refine_ls_R_factor_all 0.0593
_refine_ls_R_factor_gt 0.0352
_refine_ls_shift/su_max 0.001
_refine_ls_shift/su_mean 0
_refine_ls_structure_factor_coef Fsqd
_refine_ls_weighting_details 'calc w=1/[\s^2^(Fo^2^)+(0.0243P)^2^+4.6319P] where P=(Fo^2^+2Fc^2^)/3'
_refine_ls_weighting_scheme calc
_refine_ls_wR_factor_gt 0.0656
_refine_ls_wR_factor_ref 0.073
_reflns_number_gt 7866
_reflns_number_total 10277
_reflns_threshold_expression >2sigma(I)
_cod_data_source_file b607429dsup1.cif
_cod_data_source_block (2)-dec604
_cod_original_sg_symbol_H-M P2(1)/n
_cod_database_code 7111507

loop_
_symmetry_equiv_pos_as_xyz
'x, y, z'
'-x+1/2, y+1/2, -z+1/2'
'-x, -y, -z'
'x-1/2, -y-1/2, z-1/2'

loop_
_atom_site_label
_atom_site_type_symbol
_atom_site_fract_x
_atom_site_fract_y
_atom_site_fract_z
_atom_site_U_iso_or_equiv
_atom_site_adp_type
_atom_site_occupancy
_atom_site_symmetry_multiplicity
_atom_site_calc_flag
_atom_site_refinement_flags
Ce Ce 0.416031(10) 0.206293(8) 0.210787(8) 0.01608(5) Uani 1 1 d .
Li Li 0.5167(3) 0.3428(3) 0.1872(3) 0.0257(11) Uani 1 1 d .
O O 0.58236(15) 0.42901(11) 0.19240(12) 0.0372(6) Uani 1 1 d .
N1 N 0.39172(15) 0.33489(12) 0.22275(12) 0.0211(5) Uani 1 1 d .
N2 N 0.55238(14) 0.24293(12) 0.15906(12) 0.0192(5) Uani 1 1 d .
N3 N 0.29195(15) 0.16037(12) 0.14019(12) 0.0200(5) Uani 1 1 d .
N4 N 0.44931(15) 0.12687(12) 0.30739(11) 0.0191(5) Uani 1 1 d .
C1 C 0.38612(18) 0.36637(16) 0.29608(15) 0.0233(7) Uani 1 1 d .
H1 H 0.4014 0.4171 0.2925 0.028 Uiso 1 1 calc R
C2 C 0.2945(2) 0.36222(18) 0.32292(16) 0.0316(8) Uani 1 1 d .
H2A H 0.2769 0.3125 0.326 0.038 Uiso 1 1 calc R
H2B H 0.2505 0.3857 0.2865 0.038 Uiso 1 1 calc R
C3 C 0.2934(2) 0.39671(19) 0.39913(17) 0.0394(9) Uani 1 1 d .
H3A H 0.3065 0.4473 0.3954 0.047 Uiso 1 1 calc R
H3B H 0.2336 0.3918 0.4152 0.047 Uiso 1 1 calc R
C4 C 0.3618(2) 0.3630(2) 0.45602(18) 0.0448(9) Uani 1 1 d .
H4A H 0.3448 0.3138 0.4637 0.054 Uiso 1 1 calc R
H4B H 0.3627 0.3879 0.5039 0.054 Uiso 1 1 calc R
C5 C 0.4541(2) 0.3652(2) 0.43103(17) 0.0410(9) Uani 1 1 d .
H5A H 0.496 0.339 0.467 0.049 Uiso 1 1 calc R
H5B H 0.4746 0.4144 0.4305 0.049 Uiso 1 1 calc R
C6 C 0.4550(2) 0.33348(18) 0.35387(16) 0.0317(8) Uani 1 1 d .
H6A H 0.5148 0.3398 0.3381 0.038 Uiso 1 1 calc R
H6B H 0.4436 0.2826 0.3564 0.038 Uiso 1 1 calc R
C7 C 0.32901(19) 0.36952(15) 0.16486(15) 0.0228(7) Uani 1 1 d .
H7 H 0.2672 0.3603 0.1765 0.027 Uiso 1 1 calc R
C8 C 0.3385(2) 0.33736(16) 0.08950(15) 0.0269(7) Uani 1 1 d .
H8A H 0.3262 0.2865 0.0916 0.032 Uiso 1 1 calc R
H8B H 0.4006 0.3431 0.0789 0.032 Uiso 1 1 calc R
C9 C 0.2765(2) 0.36964(17) 0.02616(16) 0.0345(8) Uani 1 1 d .
H9A H 0.2882 0.3482 -0.0213 0.041 Uiso 1 1 calc R
H9B H 0.2142 0.3595 0.0335 0.041 Uiso 1 1 calc R
C10 C 0.2899(2) 0.44825(18) 0.02259(17) 0.0394(9) Uani 1 1 d .
H10A H 0.2458 0.4685 -0.0162 0.047 Uiso 1 1 calc R
H10B H 0.3499 0.4583 0.0091 0.047 Uiso 1 1 calc R
C11 C 0.2793(3) 0.48194(19) 0.09693(18) 0.0467(10) Uani 1 1 d .
H11A H 0.2171 0.4766 0.1074 0.056 Uiso 1 1 calc R
H11B H 0.2923 0.5326 0.0944 0.056 Uiso 1 1 calc R
C12 C 0.3412(2) 0.44902(16) 0.15974(17) 0.0378(8) Uani 1 1 d .
H12A H 0.3301 0.4707 0.2072 0.045 Uiso 1 1 calc R
H12B H 0.4035 0.4592 0.152 0.045 Uiso 1 1 calc R
C13 C 0.64220(18) 0.22453(14) 0.19462(14) 0.0190(6) Uani 1 1 d .
H13 H 0.6521 0.1735 0.1864 0.023 Uiso 1 1 calc R
C14 C 0.72003(18) 0.26537(17) 0.16847(15) 0.0250(7) Uani 1 1 d .
H14A H 0.7222 0.2562 0.1151 0.03 Uiso 1 1 calc R
H14B H 0.7101 0.3161 0.1746 0.03 Uiso 1 1 calc R
C15 C 0.80930(19) 0.24484(18) 0.21195(17) 0.0316(8) Uani 1 1 d .
H15A H 0.8219 0.195 0.2024 0.038 Uiso 1 1 calc R
H15B H 0.8573 0.2734 0.1946 0.038 Uiso 1 1 calc R
C16 C 0.80829(19) 0.25594(19) 0.29484(16) 0.0339(8) Uani 1 1 d .
H16A H 0.8649 0.2392 0.3218 0.041 Uiso 1 1 calc R
H16B H 0.8027 0.3065 0.3051 0.041 Uiso 1 1 calc R
C17 C 0.73154(19) 0.21670(18) 0.32206(16) 0.0319(8) Uani 1 1 d .
H17A H 0.7295 0.2273 0.3751 0.038 Uiso 1 1 calc R
H17B H 0.7412 0.1657 0.3173 0.038 Uiso 1 1 calc R
C18 C 0.64306(19) 0.23676(16) 0.27808(15) 0.0238(7) Uani 1 1 d .
H18A H 0.6309 0.2868 0.2869 0.029 Uiso 1 1 calc R
H18B H 0.595 0.2089 0.2962 0.029 Uiso 1 1 calc R
C19 C 0.53729(19) 0.23124(15) 0.07802(14) 0.0207(6) Uani 1 1 d .
H19 H 0.4716 0.2254 0.0666 0.025 Uiso 1 1 calc R
C20 C 0.56024(19) 0.29403(17) 0.03029(15) 0.0260(7) Uani 1 1 d .
H20A H 0.5322 0.3368 0.0476 0.031 Uiso 1 1 calc R
H20B H 0.6253 0.3012 0.0367 0.031 Uiso 1 1 calc R
C21 C 0.5286(2) 0.28282(17) -0.05153(15) 0.0345(8) Uani 1 1 d .
H21A H 0.463 0.2796 -0.0588 0.041 Uiso 1 1 calc R
H21B H 0.5463 0.3233 -0.0804 0.041 Uiso 1 1 calc R
C22 C 0.5682(2) 0.21627(18) -0.07952(16) 0.0390(9) Uani 1 1 d .
H22A H 0.6334 0.2216 -0.0772 0.047 Uiso 1 1 calc R
H22B H 0.5441 0.2085 -0.1319 0.047 Uiso 1 1 calc R
C23 C 0.5471(2) 0.15313(17) -0.03344(16) 0.0332(8) Uani 1 1 d .
H23A H 0.5772 0.1113 -0.0508 0.04 Uiso 1 1 calc R
H23B H 0.4823 0.1444 -0.0408 0.04 Uiso 1 1 calc R
C24 C 0.57694(19) 0.16411(16) 0.04904(15) 0.0249(7) Uani 1 1 d .
H24A H 0.6425 0.1669 0.0572 0.03 Uiso 1 1 calc R
H24B H 0.5583 0.1234 0.0772 0.03 Uiso 1 1 calc R
C25 C 0.26718(18) 0.11899(15) 0.07323(14) 0.0222(6) Uani 1 1 d .
H25 H 0.2153 0.089 0.0816 0.027 Uiso 1 1 calc R
C26 C 0.3428(2) 0.07166(18) 0.05865(16) 0.0355(8) Uani 1 1 d .
H26A H 0.3568 0.0403 0.1018 0.043 Uiso 1 1 calc R
H26B H 0.396 0.1008 0.0544 0.043 Uiso 1 1 calc R
C27 C 0.3244(3) 0.02667(19) -0.01153(17) 0.0471(10) Uani 1 1 d .
H27A H 0.3797 0.0022 -0.0205 0.056 Uiso 1 1 calc R
H27B H 0.2795 -0.0093 -0.0036 0.056 Uiso 1 1 calc R
C28 C 0.2914(2) 0.06946(18) -0.07903(16) 0.0353(8) Uani 1 1 d .
H28A H 0.3407 0.0983 -0.0936 0.042 Uiso 1 1 calc R
H28B H 0.2715 0.0376 -0.1207 0.042 Uiso 1 1 calc R
C29 C 0.2155(2) 0.11669(19) -0.06479(17) 0.0396(9) Uani 1 1 d .
H29A H 0.1634 0.0878 -0.0564 0.048 Uiso 1 1 calc R
H29B H 0.1986 0.1463 -0.1089 0.048 Uiso 1 1 calc R
C30 C 0.2412(2) 0.16351(18) 0.00286(16) 0.0347(8) Uani 1 1 d .
H30A H 0.1905 0.1942 0.0107 0.042 Uiso 1 1 calc R
H30B H 0.2918 0.1937 -0.0063 0.042 Uiso 1 1 calc R
C31 C 0.21954(18) 0.17583(15) 0.18414(15) 0.0199(6) Uani 1 1 d .
H31 H 0.2474 0.2045 0.2267 0.024 Uiso 1 1 calc R
C32 C 0.17983(19) 0.11222(16) 0.21999(16) 0.0255(7) Uani 1 1 d .
H32A H 0.1494 0.0819 0.1806 0.031 Uiso 1 1 calc R
H32B H 0.2284 0.0847 0.2474 0.031 Uiso 1 1 calc R
C33 C 0.11387(19) 0.13355(17) 0.27302(16) 0.0284(7) Uani 1 1 d .
H33A H 0.1455 0.1594 0.3154 0.034 Uiso 1 1 calc R
H33B H 0.0874 0.091 0.2926 0.034 Uiso 1 1 calc R
C34 C 0.0402(2) 0.17959(17) 0.23446(17) 0.0315(8) Uani 1 1 d .
H34A H 0.0045 0.1522 0.1954 0.038 Uiso 1 1 calc R
H34B H 0.0004 0.1947 0.2709 0.038 Uiso 1 1 calc R
C35 C 0.0781(2) 0.24323(18) 0.20023(17) 0.0332(8) Uani 1 1 d .
H35A H 0.1087 0.2731 0.2398 0.04 Uiso 1 1 calc R
H35B H 0.0292 0.2709 0.1734 0.04 Uiso 1 1 calc R
C36 C 0.14376(19) 0.22172(16) 0.14636(16) 0.0256(7) Uani 1 1 d .
H36A H 0.1693 0.2643 0.1261 0.031 Uiso 1 1 calc R
H36B H 0.1116 0.1956 0.1044 0.031 Uiso 1 1 calc R
C37 C 0.48297(18) 0.06569(15) 0.27076(15) 0.0221(6) Uani 1 1 d .
H37 H 0.4916 0.082 0.2198 0.026 Uiso 1 1 calc R
C38 C 0.57423(19) 0.03848(17) 0.30433(17) 0.0310(8) Uani 1 1 d .
H38A H 0.6175 0.0775 0.3075 0.037 Uiso 1 1 calc R
H38B H 0.5701 0.0215 0.3553 0.037 Uiso 1 1 calc R
C39 C 0.6078(2) -0.02087(19) 0.2584(2) 0.0425(9) Uani 1 1 d .
H39A H 0.6187 -0.0025 0.2094 0.051 Uiso 1 1 calc R
H39B H 0.6649 -0.0386 0.2836 0.051 Uiso 1 1 calc R
C40 C 0.5421(2) -0.08051(17) 0.24763(18) 0.0365(8) Uani 1 1 d .
H40A H 0.5643 -0.1164 0.215 0.044 Uiso 1 1 calc R
H40B H 0.5363 -0.1026 0.2961 0.044 Uiso 1 1 calc R
C41 C 0.4523(2) -0.05469(16) 0.21348(17) 0.0310(7) Uani 1 1 d .
H41A H 0.4096 -0.0941 0.2099 0.037 Uiso 1 1 calc R
H41B H 0.457 -0.0376 0.1627 0.037 Uiso 1 1 calc R
C42 C 0.41783(19) 0.00409(15) 0.25896(16) 0.0243(7) Uani 1 1 d .
H42A H 0.4067 -0.0146 0.3078 0.029 Uiso 1 1 calc R
H42B H 0.3606 0.0212 0.2334 0.029 Uiso 1 1 calc R
C43 C 0.43774(18) 0.11530(16) 0.38542(14) 0.0220(6) Uani 1 1 d .
H43 H 0.4339 0.0637 0.3934 0.026 Uiso 1 1 calc R
C44 C 0.5146(2) 0.14352(18) 0.44029(15) 0.0303(8) Uani 1 1 d .
H44A H 0.5706 0.1204 0.4308 0.036 Uiso 1 1 calc R
H44B H 0.5213 0.1944 0.4322 0.036 Uiso 1 1 calc R
C45 C 0.4987(2) 0.13057(19) 0.52080(16) 0.0385(9) Uani 1 1 d .
H45A H 0.4964 0.0795 0.5299 0.046 Uiso 1 1 calc R
H45B H 0.5488 0.1501 0.5544 0.046 Uiso 1 1 calc R
C46 C 0.4129(2) 0.1639(2) 0.53762(16) 0.0400(9) Uani 1 1 d .
H46A H 0.4174 0.2154 0.5332 0.048 Uiso 1 1 calc R
H46B H 0.4029 0.1528 0.5892 0.048 Uiso 1 1 calc R
C47 C 0.3347(2) 0.1376(2) 0.48440(16) 0.0393(9) Uani 1 1 d .
H47A H 0.2803 0.1631 0.4936 0.047 Uiso 1 1 calc R
H47B H 0.3252 0.0872 0.4936 0.047 Uiso 1 1 calc R
C48 C 0.35107(19) 0.14793(17) 0.40355(15) 0.0264(7) Uani 1 1 d .
H48A H 0.3011 0.1271 0.3709 0.032 Uiso 1 1 calc R
H48B H 0.3521 0.1987 0.3928 0.032 Uiso 1 1 calc R
C49 C 0.6131(3) 0.4678(2) 0.1334(2) 0.0555(11) Uani 1 1 d .
H49A H 0.5697 0.4648 0.0882 0.067 Uiso 1 1 calc R
H49B H 0.6707 0.4491 0.1217 0.067 Uiso 1 1 calc R
C50 C 0.6232(3) 0.5420(2) 0.1591(2) 0.0627(12) Uani 1 1 d .
H50A H 0.5689 0.5693 0.143 0.075 Uiso 1 1 calc R
H50B H 0.6744 0.5646 0.1395 0.075 Uiso 1 1 calc R
C51 C 0.6386(2) 0.53638(19) 0.2419(2) 0.0469(9) Uani 1 1 d .
H51A H 0.7028 0.5339 0.2595 0.056 Uiso 1 1 calc R
H51B H 0.6126 0.5769 0.2655 0.056 Uiso 1 1 calc R
C52 C 0.5934(3) 0.4710(2) 0.2581(2) 0.0719(14) Uani 1 1 d .
H52A H 0.6292 0.4453 0.2986 0.086 Uiso 1 1 calc R
H52B H 0.5347 0.4816 0.2742 0.086 Uiso 1 1 calc R

loop_
_atom_site_aniso_label
_atom_site_aniso_U_11
_atom_site_aniso_U_22
_atom_site_aniso_U_33
_atom_site_aniso_U_23
_atom_site_aniso_U_13
_atom_site_aniso_U_12
Ce 0.01556(8) 0.01677(8) 0.01604(8) -0.00044(7) 0.00246(6) -0.00055(8)
Li 0.023(3) 0.018(3) 0.036(3) 0.001(2) 0.004(2) -0.004(2)
O 0.0418(14) 0.0256(13) 0.0448(14) 0.0032(10) 0.0074(11) -0.0122(11)
N1 0.0217(13) 0.0199(14) 0.0220(13) -0.0014(10) 0.0034(10) 0.0027(10)
N2 0.0167(12) 0.0232(14) 0.0170(12) -0.0012(10) -0.0002(10) -0.0004(10)
N3 0.0181(12) 0.0233(14) 0.0189(12) -0.0012(10) 0.0040(10) 0.0000(10)
N4 0.0229(13) 0.0196(13) 0.0148(12) 0.0005(10) 0.0019(10) 0.0005(10)
C1 0.0237(16) 0.0206(17) 0.0262(16) -0.0040(12) 0.0046(13) 0.0001(13)
C2 0.0249(17) 0.038(2) 0.0323(18) -0.0070(14) 0.0062(14) 0.0033(15)
C3 0.036(2) 0.047(2) 0.039(2) -0.0124(16) 0.0169(16) 0.0052(17)
C4 0.053(2) 0.052(3) 0.0317(19) -0.0098(16) 0.0144(17) 0.0054(19)
C5 0.040(2) 0.054(3) 0.0284(18) -0.0064(16) 0.0014(16) 0.0056(18)
C6 0.0294(18) 0.037(2) 0.0288(17) -0.0029(14) 0.0046(14) 0.0040(15)
C7 0.0209(15) 0.0248(17) 0.0225(15) -0.0023(12) 0.0019(12) 0.0050(13)
C8 0.0297(17) 0.0221(18) 0.0289(17) -0.0031(13) 0.0034(14) 0.0016(14)
C9 0.042(2) 0.033(2) 0.0269(17) -0.0020(14) -0.0024(15) 0.0030(16)
C10 0.050(2) 0.034(2) 0.0325(19) 0.0053(15) 0.0004(16) 0.0098(17)
C11 0.063(3) 0.029(2) 0.045(2) 0.0029(16) -0.0037(19) 0.0191(19)
C12 0.053(2) 0.0231(19) 0.0351(19) -0.0054(14) -0.0043(16) 0.0102(16)
C13 0.0177(15) 0.0188(16) 0.0204(15) 0.0002(11) 0.0021(12) 0.0012(11)
C14 0.0193(16) 0.0334(18) 0.0223(16) 0.0024(13) 0.0028(12) -0.0002(13)
C15 0.0161(16) 0.040(2) 0.0388(19) 0.0025(15) 0.0036(14) 0.0014(14)
C16 0.0189(16) 0.050(2) 0.0311(18) 0.0017(15) -0.0054(14) -0.0038(15)
C17 0.0287(18) 0.041(2) 0.0250(17) 0.0056(14) -0.0018(13) 0.0017(15)
C18 0.0209(16) 0.0288(17) 0.0209(15) 0.0022(13) -0.0005(12) -0.0017(13)
C19 0.0165(15) 0.0269(17) 0.0184(15) -0.0017(12) 0.0010(12) -0.0015(12)
C20 0.0248(16) 0.0304(18) 0.0232(15) 0.0022(14) 0.0054(12) 0.0032(15)
C21 0.040(2) 0.042(2) 0.0204(16) 0.0059(14) 0.0024(14) 0.0019(16)
C22 0.049(2) 0.051(2) 0.0180(16) -0.0048(15) 0.0077(15) 0.0073(18)
C23 0.039(2) 0.035(2) 0.0259(17) -0.0108(14) 0.0075(15) 0.0028(16)
C24 0.0251(16) 0.0258(18) 0.0244(16) -0.0039(13) 0.0061(13) 0.0029(14)
C25 0.0209(15) 0.0249(17) 0.0215(15) -0.0019(12) 0.0054(12) -0.0042(13)
C26 0.043(2) 0.043(2) 0.0197(16) 0.0016(14) 0.0003(15) 0.0178(17)
C27 0.077(3) 0.037(2) 0.0278(19) -0.0038(15) 0.0115(18) 0.016(2)
C28 0.044(2) 0.043(2) 0.0200(16) -0.0081(14) 0.0064(15) -0.0019(17)
C29 0.038(2) 0.054(2) 0.0253(18) -0.0053(16) -0.0021(15) 0.0013(18)
C30 0.039(2) 0.040(2) 0.0242(17) -0.0022(14) -0.0009(15) 0.0104(16)
C31 0.0170(15) 0.0229(16) 0.0196(15) -0.0008(12) 0.0012(12) -0.0008(12)
C32 0.0248(16) 0.0251(18) 0.0279(16) 0.0030(13) 0.0083(13) 0.0019(13)
C33 0.0253(17) 0.0324(19) 0.0292(17) 0.0064(14) 0.0106(13) 0.0024(14)
C34 0.0208(17) 0.042(2) 0.0332(18) -0.0015(15) 0.0078(14) 0.0050(15)
C35 0.0279(18) 0.035(2) 0.0376(19) 0.0048(15) 0.0079(15) 0.0117(15)
C36 0.0206(16) 0.0269(19) 0.0296(17) 0.0052(13) 0.0046(13) 0.0013(13)
C37 0.0254(16) 0.0241(17) 0.0171(15) 0.0031(12) 0.0044(12) 0.0030(13)
C38 0.0223(17) 0.0290(19) 0.042(2) -0.0029(14) 0.0039(14) -0.0020(14)
C39 0.0277(19) 0.040(2) 0.060(2) -0.0041(18) 0.0081(17) 0.0107(16)
C40 0.040(2) 0.029(2) 0.041(2) -0.0051(15) 0.0044(16) 0.0094(16)
C41 0.0354(18) 0.0239(18) 0.0332(18) -0.0049(14) 0.0015(15) 0.0039(14)
C42 0.0216(16) 0.0254(18) 0.0254(16) -0.0021(13) 0.0007(13) 0.0016(13)
C43 0.0250(16) 0.0237(17) 0.0167(14) 0.0009(12) 0.0000(12) -0.0025(13)
C44 0.0262(17) 0.041(2) 0.0231(16) -0.0048(14) -0.0008(13) -0.0010(15)
C45 0.043(2) 0.048(2) 0.0224(17) -0.0066(15) -0.0044(15) -0.0014(18)
C46 0.052(2) 0.048(2) 0.0190(17) -0.0060(15) 0.0023(15) -0.0034(18)
C47 0.039(2) 0.056(3) 0.0245(17) -0.0076(16) 0.0122(15) -0.0086(18)
C48 0.0243(16) 0.0328(19) 0.0226(16) -0.0041(13) 0.0053(13) -0.0016(14)
C49 0.077(3) 0.043(3) 0.050(2) -0.0010(18) 0.022(2) -0.025(2)
C50 0.096(3) 0.034(2) 0.061(3) 0.0040(19) 0.019(2) -0.020(2)
C51 0.047(2) 0.033(2) 0.063(3) -0.0067(18) 0.0132(19) -0.0064(18)
C52 0.111(4) 0.058(3) 0.042(2) 0.002(2) -0.008(2) -0.046(3)

loop_
_atom_type_symbol
_atom_type_description
_atom_type_scat_dispersion_real
_atom_type_scat_dispersion_imag
_atom_type_scat_source
C C 0.0033 0.0016 'International Tables Vol C Tables 4.2.6.8 and 6.1.1.4'
H H 0 0 'International Tables Vol C Tables 4.2.6.8 and 6.1.1.4'
Ce Ce -0.2486 2.6331 'International Tables Vol C Tables 4.2.6.8 and 6.1.1.4'
Li Li -0.0003 0.0001 'International Tables Vol C Tables 4.2.6.8 and 6.1.1.4'
N N 0.0061 0.0033 'International Tables Vol C Tables 4.2.6.8 and 6.1.1.4'
O O 0.0106 0.006 'International Tables Vol C Tables 4.2.6.8 and 6.1.1.4'

loop_
_geom_angle_atom_site_label_1
_geom_angle_atom_site_label_2
_geom_angle_atom_site_label_3
_geom_angle
N3 Ce N4 105.03(8)
N3 Ce N2 123.85(7)
N4 Ce N2 110.77(7)
N3 Ce N1 107.55(8)
N4 Ce N1 126.58(7)
N2 Ce N1 83.88(8)
N3 Ce C31 28.11(7)
N4 Ce C31 96.71(8)
N2 Ce C31 148.01(7)
N1 Ce C31 92.89(8)
N3 Ce C37 94.53(8)
N4 Ce C37 28.10(7)
N2 Ce C37 97.36(8)
N1 Ce C37 152.60(7)
C31 Ce C37 99.74(8)
O Li N2 130.9(3)
O Li N1 122.3(3)
N2 Li N1 106.6(2)
C49 O C52 108.7(3)
C49 O Li 128.5(3)
C52 O Li 121.9(3)
C1 N1 C7 110.9(2)
C1 N1 Li 113.8(2)
C7 N1 Li 106.2(2)
C1 N1 Ce 120.33(17)
C7 N1 Ce 117.69(16)
Li N1 Ce 83.99(16)
C13 N2 C19 115.1(2)
C13 N2 Li 111.5(2)
C19 N2 Li 111.8(2)
C13 N2 Ce 122.36(16)
C19 N2 Ce 107.34(15)
Li N2 Ce 84.92(15)
C25 N3 C31 115.3(2)
C25 N3 Ce 140.88(17)
C31 N3 Ce 103.54(15)
C43 N4 C37 114.0(2)
C43 N4 Ce 141.88(18)
C37 N4 Ce 103.46(15)
N1 C1 C6 110.2(2)
N1 C1 C2 114.8(2)
C6 C1 C2 109.5(2)
C1 C2 C3 111.9(2)
C4 C3 C2 110.7(3)
C3 C4 C5 111.3(3)
C4 C5 C6 111.8(3)
C1 C6 C5 112.8(3)
N1 C7 C8 109.6(2)
N1 C7 C12 114.3(2)
C8 C7 C12 108.6(2)
C7 C8 C9 113.6(2)
C10 C9 C8 111.0(3)
C9 C10 C11 110.6(3)
C10 C11 C12 111.7(3)
C11 C12 C7 112.7(3)
N2 C13 C18 107.2(2)
N2 C13 C14 116.5(2)
C18 C13 C14 108.2(2)
C15 C14 C13 112.0(2)
C16 C15 C14 111.2(2)
C17 C16 C15 110.6(3)
C16 C17 C18 111.5(2)
C17 C18 C13 112.5(2)
N2 C19 C24 116.5(2)
N2 C19 C20 115.0(2)
C24 C19 C20 109.4(2)
C21 C20 C19 111.9(2)
C22 C21 C20 110.7(3)
C21 C22 C23 111.2(3)
C22 C23 C24 111.9(3)
C23 C24 C19 111.6(2)
N3 C25 C26 110.2(2)
N3 C25 C30 113.9(2)
C26 C25 C30 108.0(2)
C25 C26 C27 114.5(3)
C28 C27 C26 112.5(3)
C29 C28 C27 111.8(3)
C28 C29 C30 111.1(3)
C29 C30 C25 111.0(3)
N3 C31 C32 115.4(2)
N3 C31 C36 116.1(2)
C32 C31 C36 109.3(2)
N3 C31 Ce 48.35(12)
C32 C31 Ce 120.94(17)
C36 C31 Ce 129.19(18)
C33 C32 C31 112.1(2)
C32 C33 C34 111.3(2)
C35 C34 C33 111.0(3)
C34 C35 C36 110.8(3)
C35 C36 C31 112.0(2)
N4 C37 C42 114.9(2)
N4 C37 C38 115.8(2)
C42 C37 C38 109.3(2)
N4 C37 Ce 48.44(12)
C42 C37 Ce 116.55(17)
C38 C37 Ce 133.72(19)
C39 C38 C37 112.1(3)
C40 C39 C38 111.9(3)
C41 C40 C39 110.8(3)
C40 C41 C42 111.6(2)
C41 C42 C37 112.6(2)
N4 C43 C48 110.6(2)
N4 C43 C44 113.9(2)
C48 C43 C44 108.9(2)
C45 C44 C43 111.7(3)
C46 C45 C44 111.2(3)
C45 C46 C47 110.9(3)
C46 C47 C48 111.3(3)
C43 C48 C47 113.3(2)
O C49 C50 106.8(3)
C49 C50 C51 104.1(3)
C52 C51 C50 104.0(3)
O C52 C51 108.6(3)

loop_
_geom_bond_atom_site_label_1
_geom_bond_atom_site_label_2
_geom_bond_distance
Ce N3 2.320(2)
Ce N4 2.330(2)
Ce N2 2.472(2)
Ce N1 2.497(2)
Ce C31 3.019(3)
Ce C37 3.028(3)
Li O 1.921(5)
Li N2 2.065(5)
Li N1 2.079(5)
O C49 1.427(4)
O C52 1.432(4)
N1 C1 1.474(3)
N1 C7 1.487(3)
N2 C13 1.479(3)
N2 C19 1.480(3)
N3 C25 1.462(3)
N3 C31 1.463(3)
N4 C43 1.466(3)
N4 C37 1.466(3)
C1 C6 1.526(4)
C1 C2 1.528(4)
C2 C3 1.536(4)
C3 C4 1.517(5)
C4 C5 1.523(5)
C5 C6 1.529(4)
C7 C8 1.523(4)
C7 C12 1.534(4)
C8 C9 1.527(4)
C9 C10 1.518(4)
C10 C11 1.522(4)
C11 C12 1.525(4)
C13 C18 1.533(4)
C13 C14 1.537(4)
C14 C15 1.535(4)
C15 C16 1.523(4)
C16 C17 1.516(4)
C17 C18 1.527(4)
C19 C24 1.536(4)
C19 C20 1.544(4)
C20 C21 1.522(4)
C21 C22 1.519(4)
C22 C23 1.524(4)
C23 C24 1.528(4)
C25 C26 1.509(4)
C25 C30 1.547(4)
C26 C27 1.536(4)
C27 C28 1.509(4)
C28 C29 1.509(4)
C29 C30 1.533(4)
C31 C32 1.535(4)
C31 C36 1.540(4)
C32 C33 1.525(4)
C33 C34 1.526(4)
C34 C35 1.510(4)
C35 C36 1.534(4)
C37 C42 1.535(4)
C37 C38 1.536(4)
C38 C39 1.530(4)
C39 C40 1.511(5)
C40 C41 1.511(4)
C41 C42 1.523(4)
C43 C48 1.526(4)
C43 C44 1.539(4)
C44 C45 1.531(4)
C45 C46 1.512(5)
C46 C47 1.524(4)
C47 C48 1.532(4)
C49 C50 1.493(5)
C50 C51 1.499(5)
C51 C52 1.472(5)
